data_1534958
loop_
_publ_author_name
'Haiges, R.'
'Gerken, M.'
'Vij, A.'
'Boatz, J.A.'
'Schneider, S.'
'Schroer, T.'
'Christe, K.O.'

_publ_section_title
;
 First structural characterization of binary As(III) and Sb(III) azides
;
_journal_name_full 'Chemistry - A European Journal'
_journal_page_first 508
_journal_page_last 517
_journal_volume 10
_journal_year 2004
_chemical_formula_sum 'N9 Sb'
_chemical_name_systematic 'Sb (N3)3'
_space_group_IT_number 148
_symmetry_space_group_name_Hall '-P 3*'
_symmetry_space_group_name_H-M 'R -3 :R'
_cell_angle_alpha 55.787
_cell_angle_beta 55.787
_cell_angle_gamma 55.787
_cell_formula_units_Z 2
_cell_length_a 7.6998
_cell_length_b 7.6998
_cell_length_c 7.6998
_cell_volume 291.257
_citation_journal_id_ASTM CEUJED
_cod_data_source_file Haiges_CEUJED_2004_1171.cif
_cod_data_source_block N9Sb1
_cod_original_cell_volume 291.2569
_cod_original_sg_symbol_Hall '-R 3 (-y+z,x+z,-x+y+z)'
_cod_original_formula_sum 'N9 Sb1'
_cod_database_code 1534958

loop_
_symmetry_equiv_pos_as_xyz
x,y,z
z,x,y
y,z,x
-x,-y,-z
-z,-x,-y
-y,-z,-x

loop_
_atom_site_label
_atom_site_type_symbol
_atom_site_fract_x
_atom_site_fract_y
_atom_site_fract_z
_atom_site_occupancy
_atom_site_U_iso_or_equiv
N3 N 0.6612 0.8311 0.1432 1 0.0
Sb1 Sb+3 0.68966 0.68966 0.68966 1 0.0
N1 N 0.8642 0.633 0.3834 1 0.0
N2 N 0.7558 0.7362 0.2605 1 0.0
